data_4512507
loop_
_publ_author_name
'An, Haiyan'
'Hu, Ying'
'Wang, Lin'
'Zhou, Enlong'
'Fei, Fei'
'Su, Zhongmin'

_publ_section_title
;
 3D Racemic Microporous Frameworks and 3D Chiral Supramolecular
 Architectures Based on Evans--Showell-Type Polyoxometalates Controlled by
 the Temperature
;
_journal_issue 1
_journal_name_full 'Crystal Growth &amp; Design'
_journal_page_first 164
_journal_paper_doi 10.1021/cg501125h
_journal_volume 15
_journal_year 2015
_chemical_formula_sum 'Co2 H40 Mo10 N3 O50 Tb'
_chemical_formula_weight 2118.53
_chemical_name_systematic
; 
 ? 
;
_space_group_IT_number 4
_symmetry_cell_setting monoclinic
_symmetry_space_group_name_Hall 'P 2yb'
_symmetry_space_group_name_H-M 'P 1 21 1'
_atom_sites_solution_hydrogens geom
_atom_sites_solution_primary direct
_atom_sites_solution_secondary difmap
_audit_creation_method SHELXL-97
_cell_angle_alpha 90.00
_cell_angle_beta 114.0660(10)
_cell_angle_gamma 90.00
_cell_formula_units_Z 2
_cell_length_a 10.5165(5)
_cell_length_b 18.6213(8)
_cell_length_c 12.2525(5)
_cell_measurement_reflns_used 11133
_cell_measurement_temperature 293(2)
_cell_measurement_theta_max 25.00
_cell_measurement_theta_min 2.12
_cell_volume 2190.85(17)
_computing_molecular_graphics 'Bruker SHELXTL'
_computing_publication_material 'Bruker SHELXTL'
_computing_structure_refinement 'SHELXL-97 (Sheldrick, 1997)'
_computing_structure_solution 'SHELXS-97 (Sheldrick, 1990)'
_diffrn_ambient_temperature 293(2)
_diffrn_detector_area_resol_mean 0.01
_diffrn_measured_fraction_theta_full 0.997
_diffrn_measured_fraction_theta_max 0.997
_diffrn_measurement_device_type 'Bruker Smart Apex CCD'
_diffrn_measurement_method \w-2\q
_diffrn_radiation_monochromator graphite
_diffrn_radiation_source 'fine-focus sealed tube'
_diffrn_radiation_type MoK\a
_diffrn_radiation_wavelength 0.71073
_diffrn_reflns_av_R_equivalents 0.0142
_diffrn_reflns_av_sigmaI/netI 0.0325
_diffrn_reflns_limit_h_max 12
_diffrn_reflns_limit_h_min -12
_diffrn_reflns_limit_k_max 17
_diffrn_reflns_limit_k_min -22
_diffrn_reflns_limit_l_max 14
_diffrn_reflns_limit_l_min -14
_diffrn_reflns_number 11133
_diffrn_reflns_theta_full 25.00
_diffrn_reflns_theta_max 25.00
_diffrn_reflns_theta_min 2.12
_diffrn_standards_decay_% none
_diffrn_standards_interval_count 0
_diffrn_standards_interval_time 0
_diffrn_standards_number 0
_exptl_absorpt_coefficient_mu 5.215
_exptl_absorpt_correction_T_max 0.391
_exptl_absorpt_correction_T_min 0.282
_exptl_absorpt_correction_type empirical
_exptl_absorpt_process_details 'ABSCOR by T.Higashi 8 March, 1995'
_exptl_crystal_colour 'dark green'
_exptl_crystal_density_diffrn 3.211
_exptl_crystal_density_method 'not measured'
_exptl_crystal_description block
_exptl_crystal_F_000 2000
_exptl_crystal_size_max 0.25
_exptl_crystal_size_mid 0.21
_exptl_crystal_size_min 0.18
_refine_diff_density_max 0.800
_refine_diff_density_min -0.676
_refine_diff_density_rms 0.132
_refine_ls_abs_structure_details 'Flack H D (1983), Acta Cryst. A39, 876-881'
_refine_ls_abs_structure_Flack 0.015(6)
_refine_ls_extinction_method none
_refine_ls_goodness_of_fit_ref 1.086
_refine_ls_hydrogen_treatment mixed
_refine_ls_matrix_type full
_refine_ls_number_parameters 646
_refine_ls_number_reflns 5780
_refine_ls_number_restraints 38
_refine_ls_restrained_S_all 1.093
_refine_ls_R_factor_all 0.0181
_refine_ls_R_factor_gt 0.0177
_refine_ls_shift/su_max 0.002
_refine_ls_shift/su_mean 0.000
_refine_ls_structure_factor_coef Fsqd
_refine_ls_weighting_details 'calc w=1/[\s^2^(Fo^2^)+(0.0194P)^2^+0.0000P] where P=(Fo^2^+2Fc^2^)/3'
_refine_ls_weighting_scheme calc
_refine_ls_wR_factor_gt 0.0428
_refine_ls_wR_factor_ref 0.0429
_reflns_number_gt 5699
_reflns_number_total 5780
_reflns_threshold_expression >2sigma(I)
_cod_data_source_file cg501125h_si_002.cif
_cod_data_source_block 4
_cod_depositor_comments
;
The following automatic conversions were performed:

'_symmetry_cell_setting' value 'Monoclinic' changed to 'monoclinic'
according to
/home/saulius/struct/COD-crude-data--automatic-downloads/rss-feeds/ACS/lib/dictionaries/cif_core.dic
dictionary named 'cif_core.dic' version 2.4.2 from 2011-04-26.

Automatic conversion script
Id: cif_fix_values 2935 2014-11-11 08:27:57Z andrius 

 Adding full bibliography for 4512504--4512507.cif.
;
_cod_original_sg_symbol_H-M P2(1)
_cod_original_formula_sum 'H40 Co2 Mo10 N3 O50 Tb'
_cod_database_code 4512507

loop_
_symmetry_equiv_pos_as_xyz
'x, y, z'
'-x, y+1/2, -z'

loop_
_atom_site_label
_atom_site_type_symbol
_atom_site_fract_x
_atom_site_fract_y
_atom_site_fract_z
_atom_site_U_iso_or_equiv
_atom_site_adp_type
_atom_site_occupancy
_atom_site_symmetry_multiplicity
_atom_site_calc_flag
_atom_site_refinement_flags
_atom_site_disorder_assembly
_atom_site_disorder_group
Mo1 Mo -0.01922(5) 1.16791(2) 0.26668(4) 0.01535(10) Uani 1 1 d . . .
Mo2 Mo 0.10528(5) 1.10058(2) 0.53946(4) 0.01670(11) Uani 1 1 d . . .
Mo3 Mo 0.36026(6) 0.97978(3) 0.62273(4) 0.01981(11) Uani 1 1 d . . .
Mo4 Mo 0.51874(5) 0.95486(2) 0.44316(4) 0.01630(11) Uani 1 1 d . . .
Mo5 Mo 0.42899(5) 1.04974(2) 0.20023(4) 0.01384(10) Uani 1 1 d . . .
Mo6 Mo 0.13132(5) 0.96223(2) 0.16127(4) 0.01367(10) Uani 1 1 d . . .
Mo7 Mo 0.05224(5) 1.03629(3) -0.10133(4) 0.01737(11) Uani 1 1 d . . .
Mo8 Mo 0.06592(5) 1.21291(3) -0.12120(4) 0.01638(11) Uani 1 1 d . . .
Mo9 Mo 0.18766(5) 1.30942(2) 0.12737(4) 0.01825(11) Uani 1 1 d . . .
Mo10 Mo 0.31358(5) 1.22641(2) 0.38772(4) 0.01478(10) Uani 1 1 d . . .
Co1 Co 0.25941(8) 1.06594(4) 0.36418(6) 0.01250(15) Uani 1 1 d . . .
Co2 Co 0.17007(8) 1.13313(4) 0.14238(7) 0.01239(15) Uani 1 1 d . . .
Tb1 Tb 0.43395(3) 0.839481(14) 0.14180(2) 0.01934(7) Uani 1 1 d . . .
O1 O 0.0919(5) 1.1843(2) 0.5893(4) 0.0284(10) Uani 1 1 d . . .
O2 O 0.5225(4) 0.8875(2) 0.3460(4) 0.0223(9) Uani 1 1 d . . .
O3 O -0.1549(5) 1.1479(2) 0.1311(4) 0.0255(10) Uani 1 1 d . . .
O4 O 0.0083(5) 1.0464(2) 0.5879(4) 0.0291(10) Uani 1 1 d . . .
O5 O 0.0980(4) 1.06996(19) 0.2229(3) 0.0141(8) Uani 1 1 d . . .
O6 O 0.4068(4) 0.9161(2) 0.5183(4) 0.0215(9) Uani 1 1 d . . .
O7 O 0.0452(5) 0.9225(2) 0.2372(4) 0.0240(9) Uani 1 1 d . . .
O8 O 0.3131(4) 0.98866(19) 0.2955(3) 0.0140(8) Uani 1 1 d . . .
O9 O 0.2200(4) 0.8941(2) 0.1250(4) 0.0236(10) Uani 1 1 d . . .
O10 O 0.6781(4) 0.9556(2) 0.5567(4) 0.0293(10) Uani 1 1 d . . .
O11 O 0.0308(4) 1.2796(2) -0.0166(4) 0.0207(9) Uani 1 1 d . . .
O12 O -0.1064(5) 1.0365(3) -0.2160(4) 0.0308(10) Uani 1 1 d . . .
O13 O 0.4312(4) 1.0482(2) 0.5042(3) 0.0162(8) Uani 1 1 d D . .
H1 H 0.478(6) 1.078(3) 0.558(4) 0.024 Uiso 1 1 d D . .
O14 O 0.1974(4) 1.14961(19) 0.4175(3) 0.0140(8) Uani 1 1 d . . .
O15 O 0.1756(4) 1.01007(19) 0.4498(3) 0.0150(8) Uani 1 1 d D . .
H2 H 0.124(6) 0.974(2) 0.419(5) 0.023 Uiso 1 1 d D . .
O16 O 0.1177(4) 1.2116(2) 0.2136(3) 0.0162(8) Uani 1 1 d . . .
O17 O 0.1445(5) 0.9712(2) -0.1341(4) 0.0275(10) Uani 1 1 d . . .
O18 O 0.1032(5) 1.3656(2) 0.1837(4) 0.0296(11) Uani 1 1 d . . .
O19 O 0.1362(4) 1.1194(2) -0.1370(4) 0.0189(9) Uani 1 1 d . . .
O20 O 0.2897(5) 1.0739(2) 0.6442(4) 0.0225(9) Uani 1 1 d . . .
O21 O -0.0648(5) 1.2463(2) 0.3119(4) 0.0287(10) Uani 1 1 d . . .
O22 O 0.5153(5) 0.9843(3) 0.7438(4) 0.0362(11) Uani 1 1 d . . .
O23 O 0.2297(4) 1.0501(2) 0.0863(3) 0.0153(8) Uani 1 1 d . . .
O24 O -0.0066(4) 0.9860(2) 0.0134(4) 0.0196(9) Uani 1 1 d . . .
O25 O 0.3340(4) 1.1264(2) 0.2828(3) 0.0150(8) Uani 1 1 d . . .
O26 O 0.0080(4) 1.1323(2) -0.0084(3) 0.0160(8) Uani 1 1 d D . .
H3 H -0.073(3) 1.142(3) -0.013(6) 0.024 Uiso 1 1 d D . .
O27 O 0.4953(5) 1.1171(2) 0.1460(4) 0.0245(9) Uani 1 1 d . . .
O28 O -0.0969(4) 1.2110(2) -0.2331(4) 0.0271(10) Uani 1 1 d . . .
O29 O 0.3491(4) 1.2807(2) 0.2737(4) 0.0206(9) Uani 1 1 d . . .
O30 O 0.5631(4) 1.0347(2) 0.3576(3) 0.0177(8) Uani 1 1 d . . .
O31 O 0.2769(5) 1.3624(2) 0.0698(4) 0.0316(11) Uani 1 1 d . . .
O32 O 0.4748(4) 1.2065(2) 0.4938(4) 0.0267(10) Uani 1 1 d . . .
O33 O 0.1652(5) 1.2639(2) -0.1721(4) 0.0262(10) Uani 1 1 d . . .
O34 O 0.2517(5) 1.2904(2) 0.4525(4) 0.0238(10) Uani 1 1 d . . .
O35 O 0.2589(5) 0.9223(2) 0.6609(4) 0.0334(11) Uani 1 1 d . . .
O36 O 0.4595(4) 0.9709(2) 0.1408(4) 0.0203(9) Uani 1 1 d . . .
O37 O -0.0456(4) 1.1046(2) 0.3750(3) 0.0192(9) Uani 1 1 d . . .
O38 O 0.2411(4) 1.2034(2) 0.0651(4) 0.0165(8) Uani 1 1 d D . .
H4 H 0.320(3) 1.194(3) 0.064(6) 0.025 Uiso 1 1 d D . .
N1 N -0.2674(10) 1.2813(4) 0.4835(10) 0.085(3) Uani 1 1 d U . .
N2 N 0.7977(7) 0.9801(4) 0.3154(8) 0.060(2) Uani 1 1 d U . .
N3 N 0.6505(9) 1.0078(4) 1.0027(7) 0.060(2) Uani 1 1 d U . .
O1W O 0.6251(7) 0.7616(4) 0.2863(5) 0.0592(17) Uani 1 1 d D . .
H1WA H 0.674(8) 0.774(6) 0.359(3) 0.089 Uiso 1 1 d D . .
H1WB H 0.549(6) 0.747(6) 0.289(8) 0.089 Uiso 1 1 d D . .
O2W O 0.3785(6) 0.8835(3) -0.0589(5) 0.0380(12) Uani 1 1 d D . .
H2WA H 0.446(5) 0.913(3) -0.032(8) 0.057 Uiso 1 1 d D . .
H2WB H 0.307(4) 0.909(3) -0.070(8) 0.057 Uiso 1 1 d D . .
O3W O 0.2316(5) 0.7698(3) 0.0230(5) 0.0473(15) Uani 1 1 d . . .
O4W O 0.6600(6) 0.8768(3) 0.1554(5) 0.0445(13) Uani 1 1 d D . .
H4WA H 0.655(10) 0.855(4) 0.214(5) 0.067 Uiso 1 1 d D . .
H4WB H 0.682(10) 0.9194(17) 0.181(7) 0.067 Uiso 1 1 d D . .
O5W O 0.4980(5) 0.7470(2) 0.0368(4) 0.0275(10) Uani 1 1 d D . .
H5WA H 0.505(8) 0.7037(12) 0.061(5) 0.041 Uiso 1 1 d D . .
H5WB H 0.476(8) 0.742(3) -0.0378(16) 0.041 Uiso 1 1 d D . .
O6W O 0.3600(8) 0.7656(4) 0.2693(7) 0.080(2) Uani 1 1 d D . .
H6WA H 0.396(12) 0.754(6) 0.343(3) 0.120 Uiso 1 1 d D . .
H6WB H 0.293(10) 0.793(6) 0.263(10) 0.120 Uiso 1 1 d D . .
OW1 O 0.4190(6) 0.7800(3) -0.2054(5) 0.0455(13) Uani 1 1 d . . .
OW2 O -0.0333(6) 0.9002(3) -0.3770(5) 0.0469(14) Uani 1 1 d . . .
OW3 O 0.5870(5) 0.6127(3) 0.1196(4) 0.0379(12) Uani 1 1 d . . .
OW4 O 0.0091(6) 1.3315(3) 0.5826(5) 0.0510(14) Uani 1 1 d . . .
OW5 O 0.2850(18) 0.6721(8) -0.4011(16) 0.094(5) Uani 0.50 1 d P . .
OW6 O 0.7475(10) 1.1314(5) 0.5389(11) 0.050(3) Uani 0.50 1 d P . .
OW7 O 0.6405(14) 1.1149(7) 0.7302(13) 0.085(4) Uiso 0.60 1 d P A 1
OW8 O 0.697(2) 1.1139(10) 0.8427(18) 0.079(5) Uiso 0.40 1 d P B 2

loop_
_atom_site_aniso_label
_atom_site_aniso_U_11
_atom_site_aniso_U_22
_atom_site_aniso_U_33
_atom_site_aniso_U_23
_atom_site_aniso_U_13
_atom_site_aniso_U_12
Mo1 0.0143(3) 0.0152(2) 0.0177(3) 0.00242(18) 0.0077(2) 0.00175(18)
Mo2 0.0209(3) 0.0160(2) 0.0156(2) 0.00044(19) 0.0099(2) 0.00188(19)
Mo3 0.0231(3) 0.0215(3) 0.0144(2) 0.0032(2) 0.0072(2) 0.0049(2)
Mo4 0.0158(3) 0.0156(2) 0.0159(3) -0.00040(18) 0.0049(2) 0.00392(18)
Mo5 0.0135(2) 0.0129(2) 0.0164(2) -0.00088(18) 0.0074(2) 0.00043(18)
Mo6 0.0144(2) 0.0111(2) 0.0159(2) -0.00173(17) 0.0065(2) -0.00122(17)
Mo7 0.0206(3) 0.0166(2) 0.0144(2) -0.00204(19) 0.0066(2) -0.00150(19)
Mo8 0.0167(3) 0.0173(2) 0.0149(2) 0.00286(19) 0.0062(2) -0.00121(19)
Mo9 0.0241(3) 0.0124(2) 0.0196(3) 0.00137(18) 0.0102(2) -0.00004(19)
Mo10 0.0161(3) 0.0126(2) 0.0150(2) -0.00184(18) 0.0057(2) -0.00193(18)
Co1 0.0142(4) 0.0114(3) 0.0125(4) 0.0002(3) 0.0060(3) 0.0014(3)
Co2 0.0132(4) 0.0111(3) 0.0125(4) 0.0002(3) 0.0050(3) -0.0001(3)
Tb1 0.02113(15) 0.01564(13) 0.02212(15) -0.00376(11) 0.00971(12) 0.00166(11)
O1 0.041(3) 0.020(2) 0.028(2) -0.0045(18) 0.018(2) 0.0042(19)
O2 0.025(2) 0.019(2) 0.022(2) -0.0013(17) 0.0090(19) 0.0069(17)
O3 0.018(2) 0.030(2) 0.025(2) 0.0044(18) 0.005(2) -0.0020(17)
O4 0.034(3) 0.027(2) 0.031(3) 0.011(2) 0.019(2) 0.0015(19)
O5 0.019(2) 0.0119(18) 0.0112(19) 0.0006(15) 0.0059(17) 0.0004(15)
O6 0.028(3) 0.018(2) 0.022(2) 0.0002(17) 0.013(2) 0.0009(17)
O7 0.025(2) 0.022(2) 0.028(2) 0.0000(18) 0.014(2) -0.0043(17)
O8 0.013(2) 0.0116(19) 0.018(2) -0.0010(15) 0.0067(17) 0.0028(14)
O9 0.024(2) 0.017(2) 0.032(3) -0.0089(17) 0.012(2) -0.0005(17)
O10 0.020(2) 0.034(3) 0.027(3) 0.001(2) 0.003(2) 0.0057(19)
O11 0.019(2) 0.022(2) 0.022(2) 0.0022(17) 0.0085(19) 0.0040(17)
O12 0.026(3) 0.039(3) 0.022(2) -0.003(2) 0.005(2) -0.008(2)
O13 0.013(2) 0.017(2) 0.016(2) -0.0043(16) 0.0036(17) -0.0013(15)
O14 0.018(2) 0.0126(19) 0.0138(19) -0.0017(14) 0.0093(18) 0.0002(15)
O15 0.019(2) 0.0143(19) 0.012(2) -0.0005(15) 0.0061(17) -0.0031(16)
O16 0.019(2) 0.0135(19) 0.017(2) 0.0010(15) 0.0088(17) 0.0001(16)
O17 0.034(3) 0.022(2) 0.027(2) -0.0029(19) 0.014(2) 0.0026(19)
O18 0.035(3) 0.029(2) 0.026(2) -0.0007(18) 0.014(2) 0.011(2)
O19 0.022(2) 0.019(2) 0.021(2) 0.0017(16) 0.0139(19) 0.0006(17)
O20 0.027(2) 0.021(2) 0.018(2) -0.0015(16) 0.0082(19) 0.0063(17)
O21 0.029(3) 0.022(2) 0.042(3) -0.0035(19) 0.022(2) 0.0036(18)
O22 0.026(3) 0.053(3) 0.021(2) -0.004(2) 0.001(2) 0.011(2)
O23 0.017(2) 0.0147(19) 0.0155(19) -0.0050(15) 0.0078(17) -0.0004(15)
O24 0.016(2) 0.020(2) 0.019(2) 0.0005(17) 0.0034(18) -0.0013(16)
O25 0.016(2) 0.0141(19) 0.015(2) -0.0006(15) 0.0057(17) -0.0020(15)
O26 0.015(2) 0.017(2) 0.016(2) 0.0007(16) 0.0062(18) 0.0006(16)
O27 0.026(2) 0.021(2) 0.031(2) 0.0002(18) 0.016(2) -0.0056(18)
O28 0.019(2) 0.032(2) 0.024(2) 0.0032(19) 0.0030(19) 0.0013(19)
O29 0.021(2) 0.020(2) 0.021(2) 0.0005(17) 0.0083(19) -0.0059(16)
O30 0.012(2) 0.020(2) 0.022(2) -0.0022(16) 0.0073(17) -0.0001(15)
O31 0.037(3) 0.030(2) 0.033(3) 0.004(2) 0.019(2) -0.007(2)
O32 0.020(2) 0.033(3) 0.024(2) -0.0023(19) 0.006(2) 0.0002(19)
O33 0.031(3) 0.027(2) 0.024(2) 0.0013(19) 0.015(2) -0.0075(19)
O34 0.031(3) 0.019(2) 0.023(2) -0.0063(17) 0.012(2) 0.0002(17)
O35 0.037(3) 0.031(3) 0.038(3) 0.010(2) 0.022(2) 0.006(2)
O36 0.019(2) 0.018(2) 0.025(2) -0.0034(17) 0.0101(19) 0.0031(16)
O37 0.014(2) 0.022(2) 0.022(2) 0.0049(17) 0.0077(18) -0.0013(16)
O38 0.013(2) 0.019(2) 0.019(2) 0.0007(16) 0.0076(17) 0.0017(15)
N1 0.059(5) 0.053(4) 0.135(7) 0.032(5) 0.031(5) -0.005(4)
N2 0.028(4) 0.043(4) 0.112(6) -0.042(4) 0.032(4) -0.017(3)
N3 0.083(5) 0.053(4) 0.047(4) 0.007(3) 0.028(4) -0.005(4)
O1W 0.066(4) 0.063(4) 0.041(3) 0.011(3) 0.014(3) 0.028(3)
O2W 0.052(3) 0.034(3) 0.026(3) 0.003(2) 0.014(3) 0.016(2)
O3W 0.018(3) 0.055(3) 0.062(4) -0.037(3) 0.010(3) -0.010(2)
O4W 0.028(3) 0.045(3) 0.057(3) -0.019(3) 0.014(3) 0.011(2)
O5W 0.032(3) 0.026(2) 0.025(2) -0.0039(18) 0.012(2) 0.0091(19)
O6W 0.050(4) 0.100(6) 0.070(5) 0.043(4) 0.003(4) -0.024(4)
OW1 0.051(4) 0.046(3) 0.040(3) -0.008(2) 0.020(3) 0.003(3)
OW2 0.046(4) 0.041(3) 0.055(4) -0.001(3) 0.022(3) -0.005(2)
OW3 0.045(3) 0.037(3) 0.031(3) 0.010(2) 0.015(3) 0.008(2)
OW4 0.065(4) 0.041(3) 0.042(3) 0.003(3) 0.016(3) 0.008(3)
OW5 0.087(12) 0.073(10) 0.128(15) 0.006(10) 0.052(12) -0.020(8)
OW6 0.020(5) 0.032(5) 0.070(8) -0.025(5) -0.010(5) 0.006(4)

loop_
_atom_type_symbol
_atom_type_description
_atom_type_scat_dispersion_real
_atom_type_scat_dispersion_imag
_atom_type_scat_source
O O 0.0106 0.0060 'International Tables Vol C Tables 4.2.6.8 and 6.1.1.4'
H H 0.0000 0.0000 'International Tables Vol C Tables 4.2.6.8 and 6.1.1.4'
Co Co 0.3494 0.9721 'International Tables Vol C Tables 4.2.6.8 and 6.1.1.4'
Mo Mo -1.6832 0.6857 'International Tables Vol C Tables 4.2.6.8 and 6.1.1.4'
Tb Tb -0.1723 4.1537 'International Tables Vol C Tables 4.2.6.8 and 6.1.1.4'
N N 0.0061 0.0033 'International Tables Vol C Tables 4.2.6.8 and 6.1.1.4'

loop_
_geom_angle_atom_site_label_1
_geom_angle_atom_site_label_2
_geom_angle_atom_site_label_3
_geom_angle
O21 Mo1 O3 105.4(2)
O21 Mo1 O37 99.5(2)
O3 Mo1 O37 103.98(18)
O21 Mo1 O16 95.40(19)
O3 Mo1 O16 101.44(18)
O37 Mo1 O16 145.73(17)
O21 Mo1 O14 100.61(19)
O3 Mo1 O14 153.82(17)
O37 Mo1 O14 73.89(15)
O16 Mo1 O14 73.12(14)
O21 Mo1 O5 166.54(19)
O3 Mo1 O5 85.35(17)
O37 Mo1 O5 85.29(15)
O16 Mo1 O5 74.23(14)
O14 Mo1 O5 68.49(13)
O21 Mo1 Co2 132.75(15)
O3 Mo1 Co2 85.70(14)
O37 Mo1 Co2 122.54(12)
O16 Mo1 Co2 37.60(11)
O14 Mo1 Co2 74.53(9)
O5 Mo1 Co2 38.41(9)
O1 Mo2 O4 105.6(2)
O1 Mo2 O20 102.0(2)
O4 Mo2 O20 101.6(2)
O1 Mo2 O37 100.37(19)
O4 Mo2 O37 91.80(19)
O20 Mo2 O37 149.66(16)
O1 Mo2 O14 89.30(17)
O4 Mo2 O14 160.25(18)
O20 Mo2 O14 87.59(16)
O37 Mo2 O14 72.42(15)
O1 Mo2 O15 159.37(18)
O4 Mo2 O15 95.03(18)
O20 Mo2 O15 72.07(15)
O37 Mo2 O15 79.79(15)
O14 Mo2 O15 70.96(13)
O22 Mo3 O35 106.0(2)
O22 Mo3 O6 101.2(2)
O35 Mo3 O6 98.65(19)
O22 Mo3 O20 96.8(2)
O35 Mo3 O20 102.2(2)
O6 Mo3 O20 147.34(17)
O22 Mo3 O13 94.7(2)
O35 Mo3 O13 158.7(2)
O6 Mo3 O13 71.71(15)
O20 Mo3 O13 79.94(16)
O22 Mo3 O15 161.1(2)
O35 Mo3 O15 91.10(19)
O6 Mo3 O15 83.53(16)
O20 Mo3 O15 71.28(16)
O13 Mo3 O15 69.26(13)
O10 Mo4 O2 106.1(2)
O10 Mo4 O6 101.9(2)
O2 Mo4 O6 104.38(18)
O10 Mo4 O30 93.49(19)
O2 Mo4 O30 95.91(17)
O6 Mo4 O30 149.77(16)
O10 Mo4 O13 97.14(18)
O2 Mo4 O13 156.50(17)
O6 Mo4 O13 73.32(15)
O30 Mo4 O13 79.12(15)
O10 Mo4 O8 163.44(18)
O2 Mo4 O8 86.27(17)
O6 Mo4 O8 85.09(16)
O30 Mo4 O8 73.97(14)
O13 Mo4 O8 70.27(13)
O27 Mo5 O36 106.64(19)
O27 Mo5 O30 104.74(19)
O36 Mo5 O30 96.59(18)
O27 Mo5 O23 101.93(19)
O36 Mo5 O23 91.75(17)
O30 Mo5 O23 148.36(16)
O27 Mo5 O25 92.11(17)
O36 Mo5 O25 159.91(16)
O30 Mo5 O25 85.24(15)
O23 Mo5 O25 77.03(14)
O27 Mo5 O8 161.95(17)
O36 Mo5 O8 91.25(16)
O30 Mo5 O8 74.84(15)
O23 Mo5 O8 74.52(15)
O25 Mo5 O8 69.84(13)
O27 Mo5 Co2 90.20(15)
O36 Mo5 Co2 131.04(14)
O30 Mo5 Co2 123.60(11)
O23 Mo5 Co2 39.34(10)
O25 Mo5 Co2 39.38(10)
O8 Mo5 Co2 75.81(9)
O7 Mo6 O9 106.4(2)
O7 Mo6 O24 105.0(2)
O9 Mo6 O24 102.22(19)
O7 Mo6 O8 101.46(19)
O9 Mo6 O8 87.59(17)
O24 Mo6 O8 147.70(16)
O7 Mo6 O5 90.76(17)
O9 Mo6 O5 157.33(17)
O24 Mo6 O5 87.01(15)
O8 Mo6 O5 74.32(14)
O7 Mo6 O23 160.57(16)
O9 Mo6 O23 92.37(17)
O24 Mo6 O23 75.05(15)
O8 Mo6 O23 73.85(14)
O5 Mo6 O23 69.80(13)
O7 Mo6 Co1 89.18(14)
O9 Mo6 Co1 125.20(14)
O24 Mo6 Co1 124.36(12)
O8 Mo6 Co1 37.61(10)
O5 Mo6 Co1 38.40(10)
O23 Mo6 Co1 75.61(9)
O12 Mo7 O17 105.7(2)
O12 Mo7 O19 101.5(2)
O17 Mo7 O19 99.28(19)
O12 Mo7 O24 95.87(19)
O17 Mo7 O24 101.73(19)
O19 Mo7 O24 147.87(16)
O12 Mo7 O26 94.64(19)
O17 Mo7 O26 159.16(18)
O19 Mo7 O26 71.71(15)
O24 Mo7 O26 80.19(15)
O12 Mo7 O23 162.17(18)
O17 Mo7 O23 90.40(18)
O19 Mo7 O23 82.93(16)
O24 Mo7 O23 72.93(15)
O26 Mo7 O23 70.15(13)
O28 Mo8 O33 106.4(2)
O28 Mo8 O11 98.43(19)
O33 Mo8 O11 101.34(19)
O28 Mo8 O19 101.6(2)
O33 Mo8 O19 98.53(19)
O11 Mo8 O19 146.42(17)
O28 Mo8 O38 160.15(17)
O33 Mo8 O38 92.50(18)
O11 Mo8 O38 71.35(15)
O19 Mo8 O38 81.04(16)
O28 Mo8 O26 92.53(18)
O33 Mo8 O26 160.10(19)
O11 Mo8 O26 81.38(15)
O19 Mo8 O26 71.10(15)
O38 Mo8 O26 69.49(14)
O18 Mo9 O31 106.3(2)
O18 Mo9 O11 98.9(2)
O31 Mo9 O11 101.4(2)
O18 Mo9 O29 101.4(2)
O31 Mo9 O29 96.8(2)
O11 Mo9 O29 147.68(17)
O18 Mo9 O38 156.83(19)
O31 Mo9 O38 96.38(18)
O11 Mo9 O38 71.39(15)
O29 Mo9 O38 80.26(16)
O18 Mo9 O16 89.06(18)
O31 Mo9 O16 162.88(19)
O11 Mo9 O16 83.22(15)
O29 Mo9 O16 72.26(15)
O38 Mo9 O16 69.24(13)
O34 Mo10 O32 104.3(2)
O34 Mo10 O29 101.51(19)
O32 Mo10 O29 104.3(2)
O34 Mo10 O14 92.13(18)
O32 Mo10 O14 101.30(19)
O29 Mo10 O14 146.85(16)
O34 Mo10 O16 98.54(18)
O32 Mo10 O16 156.59(18)
O29 Mo10 O16 75.51(16)
O14 Mo10 O16 72.65(15)
O34 Mo10 O25 163.59(18)
O32 Mo10 O25 87.68(17)
O29 Mo10 O25 85.93(15)
O14 Mo10 O25 74.32(13)
O16 Mo10 O25 68.91(13)
O34 Mo10 Co1 129.89(15)
O32 Mo10 Co1 87.00(15)
O29 Mo10 Co1 123.05(12)
O14 Mo10 Co1 37.93(10)
O16 Mo10 Co1 74.40(10)
O25 Mo10 Co1 38.14(9)
O8 Co1 O5 86.60(16)
O8 Co1 O25 87.40(16)
O5 Co1 O25 84.40(16)
O8 Co1 O14 173.73(16)
O5 Co1 O14 88.64(17)
O25 Co1 O14 88.08(17)
O8 Co1 O15 96.82(16)
O5 Co1 O15 94.68(17)
O25 Co1 O15 175.63(17)
O14 Co1 O15 87.62(16)
O8 Co1 O13 85.67(16)
O5 Co1 O13 171.93(16)
O25 Co1 O13 97.55(17)
O14 Co1 O13 99.24(17)
O15 Co1 O13 83.96(16)
O8 Co1 Co2 87.14(11)
O5 Co1 Co2 42.25(11)
O25 Co1 Co2 42.17(12)
O14 Co1 Co2 86.59(11)
O15 Co1 Co2 136.61(13)
O13 Co1 Co2 139.39(12)
O8 Co1 Mo6 41.07(12)
O5 Co1 Mo6 47.63(11)
O25 Co1 Mo6 95.17(12)
O14 Co1 Mo6 135.26(13)
O15 Co1 Mo6 87.31(11)
O13 Co1 Mo6 124.30(12)
Co2 Co1 Mo6 67.76(2)
O8 Co1 Mo10 136.27(12)
O5 Co1 Mo10 96.50(11)
O25 Co1 Mo10 49.88(12)
O14 Co1 Mo10 40.42(11)
O15 Co1 Mo10 126.14(11)
O13 Co1 Mo10 90.70(12)
Co2 Co1 Mo10 68.02(2)
Mo6 Co1 Mo10 135.77(3)
O25 Co2 O5 83.89(16)
O25 Co2 O16 87.68(17)
O5 Co2 O16 89.18(16)
O25 Co2 O23 87.84(17)
O5 Co2 O23 86.76(16)
O16 Co2 O23 174.25(16)
O25 Co2 O38 95.74(17)
O5 Co2 O38 176.13(17)
O16 Co2 O38 86.96(16)
O23 Co2 O38 97.08(16)
O25 Co2 O26 174.42(17)
O5 Co2 O26 96.27(17)
O16 Co2 O26 97.89(17)
O23 Co2 O26 86.60(16)
O38 Co2 O26 84.47(16)
O25 Co2 Co1 42.06(11)
O5 Co2 Co1 41.85(12)
O16 Co2 Co1 86.71(12)
O23 Co2 Co1 87.55(12)
O38 Co2 Co1 137.53(12)
O26 Co2 Co1 137.99(12)
O25 Co2 Mo5 48.29(12)
O5 Co2 Mo5 94.27(12)
O16 Co2 Mo5 134.92(12)
O23 Co2 Mo5 41.58(12)
O38 Co2 Mo5 88.33(12)
O26 Co2 Mo5 126.19(12)
Co1 Co2 Mo5 67.61(2)
O25 Co2 Mo1 95.69(12)
O5 Co2 Mo1 51.85(11)
O16 Co2 Mo1 39.61(11)
O23 Co2 Mo1 137.52(12)
O38 Co2 Mo1 124.45(12)
O26 Co2 Mo1 88.74(12)
Co1 Co2 Mo1 68.57(2)
Mo5 Co2 Mo1 136.15(3)
O9 Tb1 O5W 135.63(15)
O9 Tb1 O3W 67.05(15)
O5W Tb1 O3W 70.26(16)
O9 Tb1 O4W 138.21(16)
O5W Tb1 O4W 76.14(16)
O3W Tb1 O4W 142.97(17)
O9 Tb1 O2W 86.58(16)
O5W Tb1 O2W 72.79(16)
O3W Tb1 O2W 77.4(2)
O4W Tb1 O2W 78.2(2)
O9 Tb1 O6W 76.2(2)
O5W Tb1 O6W 99.8(2)
O3W Tb1 O6W 69.4(2)
O4W Tb1 O6W 132.9(2)
O2W Tb1 O6W 146.4(2)
O9 Tb1 O2 83.45(14)
O5W Tb1 O2 137.19(15)
O3W Tb1 O2 133.35(17)
O4W Tb1 O2 82.60(16)
O2W Tb1 O2 138.06(15)
O6W Tb1 O2 68.9(2)
O9 Tb1 O36 71.28(13)
O5W Tb1 O36 130.87(14)
O3W Tb1 O36 127.13(17)
O4W Tb1 O36 66.94(16)
O2W Tb1 O36 68.94(15)
O6W Tb1 O36 129.0(2)
O2 Tb1 O36 69.27(13)
O9 Tb1 O1W 138.93(18)
O5W Tb1 O1W 69.33(18)
O3W Tb1 O1W 111.6(2)
O4W Tb1 O1W 68.7(2)
O2W Tb1 O1W 134.28(18)
O6W Tb1 O1W 66.2(2)
O2 Tb1 O1W 68.41(17)
O36 Tb1 O1W 121.1(2)
Mo4 O2 Tb1 148.7(2)
Co1 O5 Co2 95.90(18)
Co1 O5 Mo6 93.97(15)
Co2 O5 Mo6 103.49(16)
Co1 O5 Mo1 100.38(15)
Co2 O5 Mo1 89.74(14)
Mo6 O5 Mo1 159.41(19)
Mo4 O6 Mo3 117.2(2)
Co1 O8 Mo6 101.32(17)
Co1 O8 Mo4 102.68(16)
Mo6 O8 Mo4 149.70(19)
Co1 O8 Mo5 99.65(16)
Mo6 O8 Mo5 103.27(15)
Mo4 O8 Mo5 90.66(13)
Mo6 O9 Tb1 150.4(2)
Mo8 O11 Mo9 117.8(2)
Co1 O13 Mo4 101.39(16)
Co1 O13 Mo3 103.28(17)
Mo4 O13 Mo3 93.71(14)
Co1 O14 Mo10 101.65(17)
Co1 O14 Mo2 101.17(15)
Mo10 O14 Mo2 149.05(19)
Co1 O14 Mo1 102.20(16)
Mo10 O14 Mo1 103.02(15)
Mo2 O14 Mo1 92.25(14)
Co1 O15 Mo3 103.49(17)
Co1 O15 Mo2 99.93(15)
Mo3 O15 Mo2 93.18(14)
Co2 O16 Mo1 102.78(18)
Co2 O16 Mo10 101.61(17)
Mo1 O16 Mo10 103.95(16)
Co2 O16 Mo9 100.72(15)
Mo1 O16 Mo9 149.55(19)
Mo10 O16 Mo9 89.88(13)
Mo7 O19 Mo8 118.3(2)
Mo2 O20 Mo3 118.7(2)
Co2 O23 Mo5 99.08(17)
Co2 O23 Mo7 101.45(17)
Mo5 O23 Mo7 152.96(19)
Co2 O23 Mo6 99.50(15)
Mo5 O23 Mo6 103.47(16)
Mo7 O23 Mo6 90.33(13)
Mo6 O24 Mo7 117.3(2)
Co1 O25 Co2 95.76(17)
Co1 O25 Mo5 102.73(17)
Co2 O25 Mo5 92.33(15)
Co1 O25 Mo10 91.98(15)
Co2 O25 Mo10 101.33(17)
Mo5 O25 Mo10 158.85(18)
Co2 O26 Mo7 101.78(17)
Co2 O26 Mo8 102.94(17)
Mo7 O26 Mo8 93.11(14)
Mo10 O29 Mo9 117.5(2)
Mo5 O30 Mo4 114.35(19)
Mo5 O36 Tb1 143.5(2)
Mo1 O37 Mo2 116.86(19)
Co2 O38 Mo9 103.03(16)
Co2 O38 Mo8 103.10(17)
Mo9 O38 Mo8 93.39(14)

loop_
_geom_bond_atom_site_label_1
_geom_bond_atom_site_label_2
_geom_bond_distance
_geom_bond_site_symmetry_2
Mo1 O21 1.698(4) .
Mo1 O3 1.733(4) .
Mo1 O37 1.879(4) .
Mo1 O16 1.980(4) .
Mo1 O14 2.300(4) .
Mo1 O5 2.382(4) .
Mo1 Co2 3.0289(9) .
Mo2 O1 1.700(4) .
Mo2 O4 1.704(4) .
Mo2 O20 1.904(4) .
Mo2 O37 1.994(4) .
Mo2 O14 2.278(4) .
Mo2 O15 2.293(4) .
Mo3 O22 1.701(5) .
Mo3 O35 1.705(4) .
Mo3 O6 1.947(4) .
Mo3 O20 1.962(4) .
Mo3 O13 2.274(4) .
Mo3 O15 2.285(4) .
Mo4 O10 1.686(4) .
Mo4 O2 1.740(4) .
Mo4 O6 1.907(4) .
Mo4 O30 1.981(4) .
Mo4 O13 2.235(4) .
Mo4 O8 2.271(4) .
Mo5 O27 1.696(4) .
Mo5 O36 1.726(4) .
Mo5 O30 1.889(4) .
Mo5 O23 1.988(4) .
Mo5 O25 2.211(4) .
Mo5 O8 2.303(4) .
Mo5 Co2 2.9586(9) .
Mo6 O7 1.709(4) .
Mo6 O9 1.737(4) .
Mo6 O24 1.855(4) .
Mo6 O8 2.009(4) .
Mo6 O5 2.221(4) .
Mo6 O23 2.316(4) .
Mo6 Co1 2.9990(8) .
Mo7 O12 1.686(5) .
Mo7 O17 1.700(4) .
Mo7 O19 1.919(4) .
Mo7 O24 1.986(4) .
Mo7 O26 2.268(4) .
Mo7 O23 2.310(4) .
Mo8 O28 1.703(4) .
Mo8 O33 1.706(4) .
Mo8 O11 1.925(4) .
Mo8 O19 1.932(4) .
Mo8 O38 2.282(4) .
Mo8 O26 2.285(4) .
Mo9 O18 1.692(4) .
Mo9 O31 1.701(4) .
Mo9 O11 1.941(4) .
Mo9 O29 1.975(4) .
Mo9 O38 2.269(4) .
Mo9 O16 2.369(4) .
Mo10 O34 1.701(4) .
Mo10 O32 1.704(4) .
Mo10 O29 1.881(4) .
Mo10 O14 2.008(4) .
Mo10 O16 2.299(4) .
Mo10 O25 2.321(4) .
Mo10 Co1 3.0337(8) .
Co1 O8 1.867(4) .
Co1 O5 1.867(4) .
Co1 O25 1.875(4) .
Co1 O14 1.904(4) .
Co1 O15 1.927(4) .
Co1 O13 1.946(4) .
Co1 Co2 2.7841(10) .
Co2 O25 1.879(4) .
Co2 O5 1.882(4) .
Co2 O16 1.895(4) .
Co2 O23 1.899(4) .
Co2 O38 1.935(4) .
Co2 O26 1.936(4) .
Tb1 O9 2.400(4) .
Tb1 O5W 2.405(4) .
Tb1 O3W 2.410(5) .
Tb1 O4W 2.416(6) .
Tb1 O2W 2.427(5) .
Tb1 O6W 2.435(6) .
Tb1 O2 2.456(4) .
Tb1 O36 2.463(4) .
Tb1 O1W 2.526(6) .
OW5 OW6 1.75(2) 2_645
OW6 OW5 1.75(2) 2_655
